data_8101451
loop_
_publ_author_name
'Nesper, Reinhard'
'Z\"urcher, Fabio'

_publ_section_title
;
Crystal structure of pentastrontium trigermanide, Sr~5~Ge~3~
;
_journal_issue 1
_journal_name_full 'Zeitschrift f\"ur Kristallographie - New Crystal Structures'
_journal_page_first 21
_journal_page_last 21
_journal_volume 214
_journal_year 1999
_chemical_formula_moiety Sr5Ge3
_chemical_formula_sum 'Ge3 Sr5'
_chemical_formula_weight 655.87
_space_group_IT_number 140
_symmetry_cell_setting tetragonal
_symmetry_space_group_name_Hall '-I 4 2c'
_symmetry_space_group_name_H-M 'I 4/m c m'
_cell_angle_alpha 90.00
_cell_angle_beta 90.00
_cell_angle_gamma 90.00
_cell_formula_units_Z 4
_cell_length_a 8.134(4)
_cell_length_b 8.134(4)
_cell_length_c 15.771(8)
_cell_measurement_temperature 298(2)
_cell_volume 1043.4(9)
_diffrn_ambient_temperature 298(2)
_exptl_crystal_density_diffrn 4.175
_refine_ls_R_factor_obs 0.0454
_refine_ls_wR_factor_obs 0.1163
_cod_database_code 8101451

loop_
_symmetry_equiv_pos_as_xyz
'x, y, z'
'-x, -y, z'
'-y, x, z'
'y, -x, z'
'-x, y, -z+1/2'
'x, -y, -z+1/2'
'y, x, -z+1/2'
'-y, -x, -z+1/2'
'x+1/2, y+1/2, z+1/2'
'-x+1/2, -y+1/2, z+1/2'
'-y+1/2, x+1/2, z+1/2'
'y+1/2, -x+1/2, z+1/2'
'-x+1/2, y+1/2, -z+1'
'x+1/2, -y+1/2, -z+1'
'y+1/2, x+1/2, -z+1'
'-y+1/2, -x+1/2, -z+1'
'-x, -y, -z'
'x, y, -z'
'y, -x, -z'
'-y, x, -z'
'x, -y, z-1/2'
'-x, y, z-1/2'
'-y, -x, z-1/2'
'y, x, z-1/2'
'-x+1/2, -y+1/2, -z+1/2'
'x+1/2, y+1/2, -z+1/2'
'y+1/2, -x+1/2, -z+1/2'
'-y+1/2, x+1/2, -z+1/2'
'x+1/2, -y+1/2, z'
'-x+1/2, y+1/2, z'
'-y+1/2, -x+1/2, z'
'y+1/2, x+1/2, z'

loop_
_atom_site_aniso_label
_atom_site_aniso_U_11
_atom_site_aniso_U_22
_atom_site_aniso_U_33
_atom_site_aniso_U_23
_atom_site_aniso_U_13
_atom_site_aniso_U_12
Sr1 0.0201(6) 0.0201(6) 0.0476(15) 0.000 0.000 0.000
Sr2 0.0242(4) 0.0242(4) 0.0185(5) -0.0036(3) -0.0036(3) 0.0002(4)
Ge1 0.0251(7) 0.0251(7) 0.0175(10) 0.000 0.000 0.000
Ge2 0.0186(5) 0.0186(5) 0.0139(7) 0.000 0.000 -0.0003(6)

loop_
_atom_site_label
_atom_site_type_symbol
_atom_site_fract_x
_atom_site_fract_y
_atom_site_fract_z
_atom_site_U_iso_or_equiv
_atom_site_thermal_displace_type
_atom_site_occupancy
_atom_site_calc_flag
_atom_site_refinement_flags
_atom_site_disorder_group
Sr1 Sr 0.0000 0.0000 0.0000 0.0293(6) Uani 1 d S .
Sr2 Sr 0.17387(10) 0.67387(10) 0.14441(7) 0.0223(3) Uani 1 d S .
Ge1 Ge 0.0000 0.0000 0.2500 0.0226(5) Uani 1 d S .
Ge2 Ge 0.38735(15) 0.88735(15) 0.0000 0.0170(4) Uani 1 d S .

loop_
_geom_bond_atom_site_label_1
_geom_bond_atom_site_label_2
_geom_bond_distance
_geom_bond_site_symmetry_2
_geom_bond_publ_flag
Sr1 Ge2 3.2812(9) 19_455 ?
Sr1 Ge2 3.2812(9) 3_655 ?
Sr1 Ge2 3.2812(9) 17_565 ?
Sr1 Ge2 3.2812(9) 1_545 ?
Sr1 Sr2 3.7714(8) 19_455 ?
Sr1 Sr2 3.7714(8) 3_655 ?
Sr1 Sr2 3.7714(8) 2_565 ?
Sr1 Sr2 3.7714(8) 18_545 ?
Sr1 Sr2 3.7714(8) 4_455 ?
Sr1 Sr2 3.7714(8) 20_655 ?
Sr1 Sr2 3.7714(8) 1_545 ?
Sr1 Sr2 3.7714(8) 17_565 ?
Sr1 Ge1 3.9427(6) . ?
Sr1 Ge1 3.9427(6) 17 ?
Sr1 Ge2 5.0667(14) 17_665 ?
Sr1 Ge2 5.0667(14) 1_445 ?
Sr1 Ge2 5.0667(14) 19_465 ?
Sr1 Ge2 5.0667(14) 3_645 ?
Sr2 Ge2 3.2964(12) 19_465 ?
Sr2 Ge2 3.2964(12) 3_655 ?
Sr2 Ge2 3.3492(17) . ?
Sr2 Ge1 3.4365(6) 25 ?
Sr2 Ge1 3.4365(6) 1_565 ?
Sr2 Sr2 3.763(2) 25_565 ?
Sr2 Sr1 3.7714(8) 13_554 ?
Sr2 Sr1 3.7715(8) 1_565 ?
Sr2 Sr2 4.000(2) 2_565 ?
Sr2 Sr2 4.2513(6) 3_655 ?
Sr2 Sr2 4.2513(6) 4_465 ?
Sr2 Sr2 4.2513(6) 4_565 ?
Sr2 Sr2 4.2513(6) 3_665 ?
Sr2 Sr2 4.369(2) 28 ?
Sr2 Sr2 4.369(2) 27_455 ?
Sr2 Sr2 4.555(2) 18 ?
Ge1 Sr2 3.4365(6) 4_455 ?
Ge1 Sr2 3.4365(6) 27_455 ?
Ge1 Sr2 3.4365(6) 25 ?
Ge1 Sr2 3.4365(6) 1_545 ?
Ge1 Sr2 3.4365(6) 28_545 ?
Ge1 Sr2 3.4365(6) 3_655 ?
Ge1 Sr2 3.4365(6) 2_565 ?
Ge1 Sr2 3.4365(6) 26_445 ?
Ge1 Sr1 3.9427(6) 5 ?
Ge1 Ge2 5.1294(7) 27_455 ?
Ge1 Ge2 5.1294(7) 19_455 ?
Ge1 Ge2 5.1294(7) 9_445 ?
Ge1 Ge2 5.1294(7) 17_565 ?
Ge1 Ge2 5.1294(7) 1_545 ?
Ge1 Ge2 5.1294(7) 3_655 ?
Ge1 Ge2 5.1294(7) 11_545 ?
Ge1 Ge2 5.1294(7) 25 ?
Ge2 Ge2 2.592(3) 17_675 ?
Ge2 Sr1 3.2812(9) 13_554 ?
Ge2 Sr1 3.2812(9) 1_565 ?
Ge2 Sr2 3.2964(12) 4_565 ?
Ge2 Sr2 3.2964(12) 3_665 ?
Ge2 Sr2 3.2964(12) 20_665 ?
Ge2 Sr2 3.2964(12) 19_565 ?
Ge2 Sr2 3.3492(17) 18 ?
Ge2 Ge2 4.6403(12) 19_465 ?
Ge2 Ge2 4.6403(12) 3_655 ?
Ge2 Ge2 4.6404(12) 19_565 ?
Ge2 Ge2 4.6404(12) 3_665 ?
Ge2 Sr1 5.0668(14) 13_564 ?
Ge2 Sr1 5.0668(14) 1_665 ?
Ge2 Ge1 5.1294(7) 9_554 ?
Ge2 Ge1 5.1294(7) 17_565 ?
Ge2 Ge1 5.1294(7) 1_565 ?
Ge2 Ge1 5.1294(7) 25 ?
